data_7020860
loop_
_publ_author_name
'Moore, Evan G.'
'Grilj, Jakob'
'Vauthey, Eric'
'Ceroni, Paola'

_publ_section_title
;
 A comparison of sensitized Ln(iii) emission using pyridine- and
 pyrazine-2,6-dicarboxylates - part II.
;
_journal_issue 6
_journal_name_full 'Dalton transactions (Cambridge, England : 2003)'
_journal_page_first 2075
_journal_page_last 2083
_journal_paper_doi 10.1039/c2dt32229c
_journal_volume 42
_journal_year 2013
_chemical_formula_moiety 'C18 H6 Eu N6 O12, 3(C4 H12 N), 4(H2 O)'
_chemical_formula_sum 'C30 H50 Eu N9 O16'
_chemical_formula_weight 944.75
_chemical_melting_point ?
_chemical_name_common 'Tetraethylammonium Eu(pyrazine-2,6-dicarboxylate) hydrate'
_chemical_name_systematic
;
?
;
_space_group_IT_number 14
_symmetry_cell_setting monoclinic
_symmetry_space_group_name_Hall '-P 2ybc'
_symmetry_space_group_name_H-M 'P 1 21/c 1'
_atom_sites_solution_hydrogens geom
_atom_sites_solution_primary direct
_atom_sites_solution_secondary difmap
_audit_creation_method SHELXL-97
_cell_angle_alpha 90.00
_cell_angle_beta 96.852(6)
_cell_angle_gamma 90.00
_cell_formula_units_Z 4
_cell_length_a 10.7804(8)
_cell_length_b 20.6915(16)
_cell_length_c 18.2029(14)
_cell_measurement_reflns_used 10326
_cell_measurement_temperature 130(2)
_cell_measurement_theta_max 61.41
_cell_measurement_theta_min 3.24
_cell_volume 4031.4(5)
_computing_structure_refinement 'SHELXL-97 (Sheldrick, 1997)'
_diffrn_ambient_temperature 130(2)
_diffrn_measured_fraction_theta_full 0.955
_diffrn_measured_fraction_theta_max 0.955
_diffrn_measurement_device_type 'Oxford SuperNova Dual, Cu at zero, Atlas CCD'
_diffrn_measurement_method '\w scans'
_diffrn_radiation_monochromator mirror
_diffrn_radiation_source 'SuperNova (Cu) X-ray Source'
_diffrn_radiation_type CuK\a
_diffrn_radiation_wavelength 1.54184
_diffrn_reflns_av_R_equivalents 0.0453
_diffrn_reflns_av_sigmaI/netI 0.0819
_diffrn_reflns_limit_h_max 12
_diffrn_reflns_limit_h_min -10
_diffrn_reflns_limit_k_max 21
_diffrn_reflns_limit_k_min -23
_diffrn_reflns_limit_l_max 20
_diffrn_reflns_limit_l_min -18
_diffrn_reflns_number 10093
_diffrn_reflns_theta_full 61.58
_diffrn_reflns_theta_max 61.58
_diffrn_reflns_theta_min 3.25
_exptl_absorpt_coefficient_mu 11.822
_exptl_absorpt_correction_T_max 1.3382
_exptl_absorpt_correction_T_min 0.3913
_exptl_absorpt_correction_type gaussian
_exptl_absorpt_process_details
;
CrysAlisPro, Agilent Technologies,
Version 1.171.35.15 (release 03-08-2011 CrysAlis171 .NET)
(compiled Aug 3 2011,13:03:54)
Numerical absorption correction based on gaussian integration over
a multifaceted crystal model
;
_exptl_crystal_colour colourless
_exptl_crystal_density_diffrn 1.557
_exptl_crystal_density_method 'not measured'
_exptl_crystal_description block
_exptl_crystal_F_000 1936
_exptl_crystal_size_max 0.0940
_exptl_crystal_size_mid 0.0808
_exptl_crystal_size_min 0.0700
_refine_diff_density_max 1.980
_refine_diff_density_min -0.696
_refine_diff_density_rms 0.176
_refine_ls_extinction_method none
_refine_ls_goodness_of_fit_ref 0.937
_refine_ls_hydrogen_treatment mixed
_refine_ls_matrix_type full
_refine_ls_number_parameters 541
_refine_ls_number_reflns 5998
_refine_ls_number_restraints 13
_refine_ls_restrained_S_all 0.936
_refine_ls_R_factor_all 0.1133
_refine_ls_R_factor_gt 0.0846
_refine_ls_shift/su_max 0.000
_refine_ls_shift/su_mean 0.000
_refine_ls_structure_factor_coef Fsqd
_refine_ls_weighting_details 'calc w=1/[\s^2^(Fo^2^)+(0.1263P)^2^+0.0000P] where P=(Fo^2^+2Fc^2^)/3'
_refine_ls_weighting_scheme calc
_refine_ls_wR_factor_gt 0.2000
_refine_ls_wR_factor_ref 0.2099
_reflns_number_gt 3629
_reflns_number_total 5998
_reflns_threshold_expression >2sigma(I)
_cod_data_source_file c2dt32229c.txt
_cod_data_source_block EuPYZH2O
_cod_depositor_comments
;
The following automatic conversions were performed:

'_chemical_melting_point' value 'unknown' was changed to '?' - the
value is undefined or not given.

'_symmetry_cell_setting' value
'Monoclinic' changed to 'monoclinic' according to
/home/saulius/struct/CIF-dictionaries/cif_core.dic dictionary named
'cif_core.dic' version 2.4.2 from 2011-04-26.

Automatic conversion script
Id: cif_fix_values 1891 2012-01-12 08:04:46Z andrius 
;
_cod_original_sg_symbol_H-M p_21/c
_cod_database_code 7020860

loop_
_symmetry_equiv_pos_as_xyz
'x, y, z'
'-x, y+1/2, -z+1/2'
'-x, -y, -z'
'x, -y-1/2, z-1/2'

loop_
_atom_site_label
_atom_site_type_symbol
_atom_site_fract_x
_atom_site_fract_y
_atom_site_fract_z
_atom_site_U_iso_or_equiv
_atom_site_adp_type
_atom_site_occupancy
_atom_site_symmetry_multiplicity
_atom_site_calc_flag
_atom_site_refinement_flags
Eu1 Eu 0.05133(6) 0.25631(3) 0.27789(4) 0.0588(3) Uani 1 1 d .
O2A O -0.0955(7) 0.2060(3) 0.3504(4) 0.0600(17) Uani 1 1 d .
O2B O -0.1144(7) 0.3367(4) 0.2711(4) 0.0641(18) Uani 1 1 d .
O1B O 0.2066(7) 0.2340(4) 0.3822(4) 0.0647(18) Uani 1 1 d .
O1C O 0.1925(7) 0.3484(3) 0.2731(4) 0.0647(18) Uani 1 1 d .
O1A O 0.2135(7) 0.2012(3) 0.2178(4) 0.0637(18) Uani 1 1 d .
C17 C 0.3343(15) 0.8311(7) 0.4038(8) 0.099(4) Uani 1 1 d .
H17A H 0.2594 0.8283 0.3698 0.148 Uiso 1 1 calc R
H17B H 0.3166 0.8186 0.4523 0.148 Uiso 1 1 calc R
H17C H 0.3965 0.8028 0.3880 0.148 Uiso 1 1 calc R
O4C O -0.1648(7) 0.2047(4) 0.0558(5) 0.073(2) Uani 1 1 d .
O4B O -0.2344(7) 0.4049(4) 0.3262(4) 0.0680(19) Uani 1 1 d .
C5A C -0.0258(10) 0.1025(6) 0.3200(7) 0.065(3) Uani 1 1 d .
O3A O 0.3061(8) 0.1121(4) 0.1799(5) 0.077(2) Uani 1 1 d .
O3B O 0.3246(8) 0.2656(4) 0.4867(5) 0.081(2) Uani 1 1 d D
C12 C 0.3534(13) 0.7304(7) 0.5919(7) 0.082(4) Uani 1 1 d .
H12A H 0.2935 0.7648 0.5840 0.123 Uiso 1 1 calc R
H12B H 0.3107 0.6904 0.5983 0.123 Uiso 1 1 calc R
H12C H 0.3989 0.7270 0.5498 0.123 Uiso 1 1 calc R
O2C O -0.0895(7) 0.2102(4) 0.1769(4) 0.0670(19) Uani 1 1 d .
O4A O -0.1988(7) 0.1216(4) 0.3888(5) 0.073(2) Uani 1 1 d .
N1B N 0.0460(8) 0.3270(4) 0.3908(5) 0.062(2) Uani 1 1 d .
N1A N 0.0544(8) 0.1345(4) 0.2856(5) 0.064(2) Uani 1 1 d .
N1C N 0.0564(8) 0.3089(5) 0.1549(5) 0.067(2) Uani 1 1 d .
O3C O 0.2716(8) 0.4314(4) 0.2141(5) 0.075(2) Uani 1 1 d .
C15 C 0.2802(17) 0.9415(9) 0.4167(10) 0.124(6) Uani 1 1 d .
H15A H 0.2084 0.9317 0.3821 0.185 Uiso 1 1 calc R
H15B H 0.3069 0.9850 0.4090 0.185 Uiso 1 1 calc R
H15C H 0.2590 0.9373 0.4662 0.185 Uiso 1 1 calc R
N3 N 0.3195(9) 0.5459(5) 0.3814(5) 0.071(2) Uani 1 1 d .
N2A N 0.0515(9) 0.0009(4) 0.2872(5) 0.070(2) Uani 1 1 d .
N2C N 0.0697(10) 0.3619(5) 0.0166(6) 0.074(3) Uani 1 1 d .
C2A C 0.1344(10) 0.0991(6) 0.2505(6) 0.064(3) Uani 1 1 d .
C5B C -0.0386(10) 0.3727(5) 0.3920(6) 0.059(3) Uani 1 1 d .
C3A C 0.1307(11) 0.0329(5) 0.2527(6) 0.065(3) Uani 1 1 d .
H3A H 0.1876 0.0098 0.2283 0.078 Uiso 1 1 calc R
N5 N 0.3803(10) 0.8971(5) 0.4060(6) 0.076(3) Uani 1 1 d .
C6A C -0.1145(10) 0.1470(5) 0.3567(6) 0.058(3) Uani 1 1 d .
N2B N 0.0555(10) 0.4138(5) 0.5058(6) 0.078(3) Uani 1 1 d .
C14 C 0.3703(11) 0.7490(6) 0.7248(6) 0.070(3) Uani 1 1 d .
H14A H 0.4279 0.7516 0.7692 0.106 Uiso 1 1 calc R
H14B H 0.3184 0.7115 0.7269 0.106 Uiso 1 1 calc R
H14C H 0.3190 0.7871 0.7204 0.106 Uiso 1 1 calc R
C2B C 0.1349(10) 0.3229(5) 0.4474(6) 0.063(3) Uani 1 1 d .
C3C C 0.1347(11) 0.3854(5) 0.0759(7) 0.064(3) Uani 1 1 d .
H3C H 0.1855 0.4211 0.0709 0.076 Uiso 1 1 calc R
C2C C 0.1312(9) 0.3596(5) 0.1459(7) 0.062(3) Uani 1 1 d .
C11 C 0.5331(12) 0.6911(7) 0.6714(8) 0.087(4) Uani 1 1 d .
H11A H 0.5794 0.6879 0.6296 0.131 Uiso 1 1 calc R
H11B H 0.4901 0.6512 0.6773 0.131 Uiso 1 1 calc R
H11C H 0.5895 0.6997 0.7152 0.131 Uiso 1 1 calc R
N4 N 0.4416(9) 0.7441(5) 0.6591(5) 0.069(2) Uani 1 1 d .
C13 C 0.5066(12) 0.8049(6) 0.6497(7) 0.081(3) Uani 1 1 d .
H13A H 0.5502 0.8022 0.6068 0.122 Uiso 1 1 calc R
H13B H 0.5653 0.8130 0.6927 0.122 Uiso 1 1 calc R
H13C H 0.4470 0.8395 0.6435 0.122 Uiso 1 1 calc R
C6B C -0.1399(11) 0.3729(5) 0.3246(6) 0.060(3) Uani 1 1 d .
C4B C -0.0353(11) 0.4155(6) 0.4503(7) 0.068(3) Uani 1 1 d .
H4B H -0.0984 0.4461 0.4506 0.081 Uiso 1 1 calc R
C1A C 0.2275(11) 0.1404(6) 0.2130(6) 0.063(3) Uani 1 1 d .
C1C C 0.2054(10) 0.3817(5) 0.2174(7) 0.063(3) Uani 1 1 d .
C16 C 0.4863(13) 0.9008(7) 0.4662(7) 0.086(4) Uani 1 1 d .
H16A H 0.4559 0.8943 0.5131 0.129 Uiso 1 1 calc R
H16B H 0.5251 0.9425 0.4654 0.129 Uiso 1 1 calc R
H16C H 0.5464 0.8679 0.4588 0.129 Uiso 1 1 calc R
C4A C -0.0277(11) 0.0366(5) 0.3202(6) 0.065(3) Uani 1 1 d .
H4A H -0.0872 0.0158 0.3447 0.078 Uiso 1 1 calc R
C1B C 0.2321(11) 0.2695(6) 0.4397(8) 0.073(3) Uani 1 1 d .
C7 C 0.3749(13) 0.5884(6) 0.4410(7) 0.081(4) Uani 1 1 d .
H7A H 0.3588 0.5712 0.4879 0.121 Uiso 1 1 calc R
H7B H 0.3388 0.6307 0.4346 0.121 Uiso 1 1 calc R
H7C H 0.4635 0.5911 0.4395 0.121 Uiso 1 1 calc R
C5C C -0.0124(10) 0.2843(5) 0.0945(7) 0.062(3) Uani 1 1 d .
C4C C -0.0021(12) 0.3116(6) 0.0256(7) 0.069(3) Uani 1 1 d .
H4C H -0.0478 0.2935 -0.0160 0.083 Uiso 1 1 calc R
C8 C 0.3655(12) 0.4788(6) 0.3929(8) 0.084(4) Uani 1 1 d .
H8A H 0.4539 0.4777 0.3906 0.125 Uiso 1 1 calc R
H8B H 0.3241 0.4514 0.3551 0.125 Uiso 1 1 calc R
H8C H 0.3481 0.4638 0.4406 0.125 Uiso 1 1 calc R
C3B C 0.1394(12) 0.3661(6) 0.5045(7) 0.074(3) Uani 1 1 d .
H3B H 0.2026 0.3622 0.5437 0.089 Uiso 1 1 calc R
C6C C -0.0971(11) 0.2277(5) 0.1083(8) 0.067(3) Uani 1 1 d .
C10 C 0.1786(11) 0.5448(7) 0.3804(8) 0.083(4) Uani 1 1 d .
H10A H 0.1579 0.5334 0.4286 0.125 Uiso 1 1 calc R
H10B H 0.1433 0.5136 0.3449 0.125 Uiso 1 1 calc R
H10C H 0.1453 0.5868 0.3671 0.125 Uiso 1 1 calc R
C9 C 0.3513(14) 0.5705(8) 0.3101(7) 0.091(4) Uani 1 1 d .
H9A H 0.3054 0.6095 0.2975 0.137 Uiso 1 1 calc R
H9B H 0.3300 0.5387 0.2723 0.137 Uiso 1 1 calc R
H9C H 0.4392 0.5794 0.3140 0.137 Uiso 1 1 calc R
C18 C 0.4276(13) 0.9097(7) 0.3350(7) 0.090(4) Uani 1 1 d .
H18A H 0.4855 0.8763 0.3255 0.134 Uiso 1 1 calc R
H18B H 0.4692 0.9508 0.3371 0.134 Uiso 1 1 calc R
H18C H 0.3592 0.9102 0.2961 0.134 Uiso 1 1 calc R
O1 O 0.6743(8) 0.5033(4) 0.4111(5) 0.077(2) Uani 1 1 d D
O2 O 0.2637(10) 0.1021(4) 0.4178(6) 0.087(2) Uani 1 1 d D
O3 O 0.3840(9) 0.2310(5) 0.6366(5) 0.087(2) Uani 1 1 d D
O4 O 0.3531(9) 0.9837(4) 0.6101(5) 0.085(3) Uani 1 1 d D
H7 H 0.314(12) 0.949(4) 0.616(8) 0.102 Uiso 1 1 d D
H8 H 0.333(14) 1.009(5) 0.644(8) 0.102 Uiso 1 1 d D
H3 H 0.268(12) 0.1421(18) 0.409(8) 0.102 Uiso 1 1 d D
H1 H 0.698(13) 0.472(3) 0.388(6) 0.102 Uiso 1 1 d D
H2 H 0.698(13) 0.537(3) 0.392(7) 0.102 Uiso 1 1 d D
H4 H 0.205(9) 0.099(6) 0.444(7) 0.102 Uiso 1 1 d D
H6 H 0.373(13) 0.228(5) 0.5901(12) 0.102 Uiso 1 1 d D
H5 H 0.341(12) 0.263(5) 0.647(5) 0.102 Uiso 1 1 d D

loop_
_atom_site_aniso_label
_atom_site_aniso_U_11
_atom_site_aniso_U_22
_atom_site_aniso_U_33
_atom_site_aniso_U_23
_atom_site_aniso_U_13
_atom_site_aniso_U_12
Eu1 0.0616(4) 0.0562(4) 0.0581(4) -0.0002(3) 0.0055(2) 0.0000(3)
O2A 0.063(4) 0.053(4) 0.063(5) 0.001(3) 0.006(3) -0.001(3)
O2B 0.060(4) 0.064(4) 0.068(5) -0.003(4) 0.007(4) 0.003(4)
O1B 0.063(4) 0.076(5) 0.053(4) -0.006(4) 0.003(3) 0.000(4)
O1C 0.076(5) 0.057(4) 0.062(5) 0.006(4) 0.009(4) 0.001(4)
O1A 0.077(5) 0.052(4) 0.062(5) 0.002(3) 0.012(4) 0.002(4)
C17 0.116(12) 0.089(9) 0.091(11) -0.001(8) 0.010(9) -0.023(9)
O4C 0.073(5) 0.068(5) 0.075(5) -0.009(4) -0.006(4) -0.009(4)
O4B 0.064(5) 0.061(4) 0.077(5) -0.002(4) 0.002(4) 0.008(4)
C5A 0.062(7) 0.066(7) 0.067(7) -0.006(6) 0.002(6) -0.002(6)
O3A 0.078(5) 0.073(5) 0.081(6) -0.008(4) 0.019(4) 0.001(4)
O3B 0.065(5) 0.097(6) 0.079(6) 0.001(5) 0.003(4) 0.009(4)
C12 0.092(9) 0.084(8) 0.070(8) 0.000(6) 0.013(7) 0.001(7)
O2C 0.073(5) 0.063(4) 0.063(5) 0.001(4) -0.004(4) -0.001(4)
O4A 0.073(5) 0.059(4) 0.089(6) 0.001(4) 0.018(4) 0.000(4)
N1B 0.053(5) 0.064(5) 0.068(6) 0.005(4) 0.001(4) -0.005(4)
N1A 0.056(5) 0.061(5) 0.075(6) -0.002(5) 0.005(4) -0.002(5)
N1C 0.060(5) 0.074(6) 0.065(6) -0.005(5) -0.001(5) 0.008(5)
O3C 0.078(5) 0.066(5) 0.080(6) -0.006(4) 0.007(4) -0.011(4)
C15 0.153(16) 0.112(12) 0.102(12) 0.005(10) -0.005(11) 0.055(12)
N3 0.072(6) 0.075(6) 0.065(6) -0.004(5) 0.008(5) 0.001(5)
N2A 0.076(6) 0.064(5) 0.072(6) 0.002(5) 0.014(5) 0.005(5)
N2C 0.080(7) 0.068(6) 0.076(7) 0.002(5) 0.016(6) -0.003(5)
C2A 0.056(6) 0.075(7) 0.060(7) -0.010(6) 0.001(5) 0.003(5)
C5B 0.060(6) 0.062(6) 0.056(7) 0.008(5) 0.012(5) -0.001(5)
C3A 0.071(7) 0.056(6) 0.068(7) -0.003(5) 0.008(6) -0.001(5)
N5 0.085(7) 0.070(6) 0.071(7) 0.000(5) 0.007(6) 0.007(5)
C6A 0.058(6) 0.066(7) 0.050(6) -0.001(5) 0.002(5) -0.003(5)
N2B 0.072(6) 0.075(6) 0.086(7) -0.010(6) 0.011(6) 0.007(5)
C14 0.074(7) 0.071(7) 0.065(7) 0.002(6) 0.002(5) -0.004(6)
C2B 0.059(7) 0.069(7) 0.061(7) 0.002(5) 0.009(5) -0.002(5)
C3C 0.073(7) 0.054(6) 0.063(7) 0.004(5) 0.007(6) -0.007(5)
C2C 0.048(6) 0.057(6) 0.080(8) 0.003(6) 0.001(5) -0.004(5)
C11 0.080(9) 0.087(9) 0.096(10) 0.006(8) 0.018(7) 0.016(7)
N4 0.064(5) 0.076(6) 0.068(6) 0.007(5) 0.007(4) 0.001(5)
C13 0.081(8) 0.081(8) 0.080(9) 0.006(7) 0.006(7) -0.013(7)
C6B 0.066(7) 0.049(5) 0.066(7) 0.006(5) 0.006(6) 0.000(5)
C4B 0.068(7) 0.064(7) 0.071(8) 0.005(6) 0.005(6) 0.004(6)
C1A 0.062(7) 0.068(7) 0.059(7) 0.004(6) 0.005(5) 0.006(6)
C1C 0.061(7) 0.057(6) 0.071(8) 0.000(6) 0.012(6) 0.005(5)
C16 0.079(8) 0.100(10) 0.077(9) -0.001(7) 0.001(7) -0.005(7)
C4A 0.067(7) 0.063(7) 0.065(7) 0.000(6) 0.006(6) 0.003(6)
C1B 0.062(7) 0.075(8) 0.082(9) 0.008(7) 0.011(7) -0.004(6)
C7 0.086(9) 0.071(7) 0.081(9) 0.001(7) -0.003(7) 0.007(7)
C5C 0.059(6) 0.057(6) 0.072(8) -0.003(5) 0.009(6) 0.008(5)
C4C 0.075(7) 0.073(7) 0.060(7) -0.002(6) 0.009(6) 0.012(6)
C8 0.077(8) 0.076(8) 0.095(10) -0.006(7) 0.000(7) 0.005(7)
C3B 0.080(8) 0.083(8) 0.058(7) -0.004(6) 0.003(6) -0.012(7)
C6C 0.065(7) 0.051(6) 0.082(9) 0.002(6) -0.003(6) 0.005(5)
C10 0.077(8) 0.081(8) 0.090(9) -0.006(7) 0.001(7) 0.010(7)
C9 0.102(10) 0.104(10) 0.069(8) 0.006(7) 0.014(7) 0.001(8)
C18 0.096(10) 0.102(10) 0.070(8) 0.000(7) 0.003(7) -0.026(8)
O1 0.086(6) 0.073(5) 0.076(5) 0.000(5) 0.021(4) 0.009(5)
O2 0.097(7) 0.079(5) 0.087(6) -0.001(5) 0.017(5) 0.004(5)
O3 0.090(6) 0.097(6) 0.075(6) -0.006(5) 0.012(5) 0.019(5)
O4 0.091(6) 0.072(5) 0.097(7) -0.008(5) 0.027(5) -0.009(5)

loop_
_atom_type_symbol
_atom_type_description
_atom_type_scat_dispersion_real
_atom_type_scat_dispersion_imag
_atom_type_scat_source
C C 0.0181 0.0091 'International Tables Vol C Tables 4.2.6.8 and 6.1.1.4'
H H 0.0000 0.0000 'International Tables Vol C Tables 4.2.6.8 and 6.1.1.4'
N N 0.0311 0.0180 'International Tables Vol C Tables 4.2.6.8 and 6.1.1.4'
O O 0.0492 0.0322 'International Tables Vol C Tables 4.2.6.8 and 6.1.1.4'
Eu Eu -8.9294 11.1857 'International Tables Vol C Tables 4.2.6.8 and 6.1.1.4'

loop_
_geom_angle_atom_site_label_1
_geom_angle_atom_site_label_2
_geom_angle_atom_site_label_3
_geom_angle
O2A Eu1 O1B 85.8(2)
O2A Eu1 O2B 78.3(2)
O1B Eu1 O2B 127.2(3)
O2A Eu1 O2C 81.6(3)
O1B Eu1 O2C 145.9(3)
O2B Eu1 O2C 80.9(3)
O2A Eu1 O1C 143.8(2)
O1B Eu1 O1C 78.6(3)
O2B Eu1 O1C 85.5(2)
O2C Eu1 O1C 127.8(3)
O2A Eu1 O1A 126.3(2)
O1B Eu1 O1A 78.4(2)
O2B Eu1 O1A 148.6(3)
O2C Eu1 O1A 84.0(3)
O1C Eu1 O1A 82.3(2)
O2A Eu1 N1C 139.9(3)
O1B Eu1 N1C 134.4(3)
O2B Eu1 N1C 75.6(3)
O2C Eu1 N1C 64.7(3)
O1C Eu1 N1C 63.1(3)
O1A Eu1 N1C 73.1(3)
O2A Eu1 N1A 62.9(3)
O1B Eu1 N1A 76.3(3)
O2B Eu1 N1A 133.6(3)
O2C Eu1 N1A 69.7(3)
O1C Eu1 N1A 140.8(3)
O1A Eu1 N1A 63.6(3)
N1C Eu1 N1A 118.9(3)
O2A Eu1 N1B 74.1(3)
O1B Eu1 N1B 63.5(3)
O2B Eu1 N1B 63.7(3)
O2C Eu1 N1B 140.1(3)
O1C Eu1 N1B 69.7(3)
O1A Eu1 N1B 135.9(3)
N1C Eu1 N1B 118.8(3)
N1A Eu1 N1B 122.3(3)
C6A O2A Eu1 126.8(7)
C6B O2B Eu1 125.7(7)
C1B O1B Eu1 126.3(7)
C1C O1C Eu1 126.2(7)
C1A O1A Eu1 126.0(7)
N5 C17 H17A 109.5
N5 C17 H17B 109.5
H17A C17 H17B 109.5
N5 C17 H17C 109.5
H17A C17 H17C 109.5
H17B C17 H17C 109.5
N1A C5A C4A 121.2(11)
N1A C5A C6A 112.8(10)
C4A C5A C6A 126.0(11)
N4 C12 H12A 109.5
N4 C12 H12B 109.5
H12A C12 H12B 109.5
N4 C12 H12C 109.5
H12A C12 H12C 109.5
H12B C12 H12C 109.5
C6C O2C Eu1 125.5(7)
C5B N1B C2B 118.2(10)
C5B N1B Eu1 120.8(7)
C2B N1B Eu1 120.7(7)
C5A N1A C2A 116.7(9)
C5A N1A Eu1 121.8(7)
C2A N1A Eu1 121.3(7)
C2C N1C C5C 118.3(10)
C2C N1C Eu1 121.8(7)
C5C N1C Eu1 119.8(8)
N5 C15 H15A 109.5
N5 C15 H15B 109.5
H15A C15 H15B 109.5
N5 C15 H15C 109.5
H15A C15 H15C 109.5
H15B C15 H15C 109.5
C7 N3 C9 109.1(10)
C7 N3 C8 110.9(9)
C9 N3 C8 109.9(10)
C7 N3 C10 109.7(10)
C9 N3 C10 109.4(10)
C8 N3 C10 107.8(10)
C3A N2A C4A 115.5(10)
C3C N2C C4C 117.2(11)
N1A C2A C3A 120.4(11)
N1A C2A C1A 113.4(10)
C3A C2A C1A 126.1(10)
N1B C5B C4B 121.3(11)
N1B C5B C6B 114.5(10)
C4B C5B C6B 124.2(10)
N2A C3A C2A 123.1(11)
N2A C3A H3A 118.5
C2A C3A H3A 118.5
C15 N5 C17 110.0(13)
C15 N5 C18 110.4(12)
C17 N5 C18 107.3(11)
C15 N5 C16 112.8(11)
C17 N5 C16 107.3(11)
C18 N5 C16 108.8(10)
O2A C6A O4A 126.3(10)
O2A C6A C5A 115.4(10)
O4A C6A C5A 118.3(10)
C4B N2B C3B 116.4(11)
N4 C14 H14A 109.5
N4 C14 H14B 109.5
H14A C14 H14B 109.5
N4 C14 H14C 109.5
H14A C14 H14C 109.5
H14B C14 H14C 109.5
N1B C2B C3B 120.4(11)
N1B C2B C1B 114.4(10)
C3B C2B C1B 125.1(11)
N2C C3C C2C 122.9(10)
N2C C3C H3C 118.6
C2C C3C H3C 118.6
N1C C2C C3C 119.7(10)
N1C C2C C1C 113.2(10)
C3C C2C C1C 127.1(10)
N4 C11 H11A 109.5
N4 C11 H11B 109.5
H11A C11 H11B 109.5
N4 C11 H11C 109.5
H11A C11 H11C 109.5
H11B C11 H11C 109.5
C13 N4 C11 109.7(10)
C13 N4 C12 109.7(9)
C11 N4 C12 109.4(10)
C13 N4 C14 109.6(10)
C11 N4 C14 109.1(9)
C12 N4 C14 109.4(9)
N4 C13 H13A 109.5
N4 C13 H13B 109.5
H13A C13 H13B 109.5
N4 C13 H13C 109.5
H13A C13 H13C 109.5
H13B C13 H13C 109.5
O4B C6B O2B 126.2(11)
O4B C6B C5B 119.8(10)
O2B C6B C5B 114.0(9)
N2B C4B C5B 121.4(11)
N2B C4B H4B 119.3
C5B C4B H4B 119.3
O3A C1A O1A 126.4(11)
O3A C1A C2A 118.2(10)
O1A C1A C2A 115.4(10)
O1C C1C O3C 127.7(11)
O1C C1C C2C 115.5(10)
O3C C1C C2C 116.8(10)
N5 C16 H16A 109.5
N5 C16 H16B 109.5
H16A C16 H16B 109.5
N5 C16 H16C 109.5
H16A C16 H16C 109.5
H16B C16 H16C 109.5
N2A C4A C5A 123.0(11)
N2A C4A H4A 118.5
C5A C4A H4A 118.5
O3B C1B O1B 127.2(11)
O3B C1B C2B 119.0(12)
O1B C1B C2B 113.8(11)
N3 C7 H7A 109.5
N3 C7 H7B 109.5
H7A C7 H7B 109.5
N3 C7 H7C 109.5
H7A C7 H7C 109.5
H7B C7 H7C 109.5
N1C C5C C4C 119.1(11)
N1C C5C C6C 115.9(10)
C4C C5C C6C 125.0(11)
N2C C4C C5C 122.8(12)
N2C C4C H4C 118.6
C5C C4C H4C 118.6
N3 C8 H8A 109.5
N3 C8 H8B 109.5
H8A C8 H8B 109.5
N3 C8 H8C 109.5
H8A C8 H8C 109.5
H8B C8 H8C 109.5
N2B C3B C2B 122.2(11)
N2B C3B H3B 118.9
C2B C3B H3B 118.9
O4C C6C O2C 127.4(11)
O4C C6C C5C 118.7(11)
O2C C6C C5C 113.9(10)
N3 C10 H10A 109.5
N3 C10 H10B 109.5
H10A C10 H10B 109.5
N3 C10 H10C 109.5
H10A C10 H10C 109.5
H10B C10 H10C 109.5
N3 C9 H9A 109.5
N3 C9 H9B 109.5
H9A C9 H9B 109.5
N3 C9 H9C 109.5
H9A C9 H9C 109.5
H9B C9 H9C 109.5
N5 C18 H18A 109.5
N5 C18 H18B 109.5
H18A C18 H18B 109.5
N5 C18 H18C 109.5
H18A C18 H18C 109.5
H18B C18 H18C 109.5
H1 O1 H2 108(11)
H3 O2 H4 104(12)
H6 O3 H5 106(10)
H7 O4 H8 105(10)

loop_
_geom_bond_atom_site_label_1
_geom_bond_atom_site_label_2
_geom_bond_distance
Eu1 O2A 2.414(7)
Eu1 O1B 2.422(7)
Eu1 O2B 2.433(7)
Eu1 O2C 2.435(8)
Eu1 O1C 2.446(7)
Eu1 O1A 2.451(7)
Eu1 N1C 2.496(10)
Eu1 N1A 2.525(9)
Eu1 N1B 2.529(9)
O2A C6A 1.246(13)
O2B C6B 1.283(13)
O1B C1B 1.280(15)
O1C C1C 1.247(13)
O1A C1A 1.272(13)
C17 N5 1.451(17)
C17 H17A 0.9600
C17 H17B 0.9600
C17 H17C 0.9600
O4C C6C 1.227(14)
O4B C6B 1.219(13)
C5A N1A 1.306(14)
C5A C4A 1.363(16)
C5A C6A 1.537(16)
O3A C1A 1.243(13)
O3B C1B 1.237(15)
C12 N4 1.486(16)
C12 H12A 0.9600
C12 H12B 0.9600
C12 H12C 0.9600
O2C C6C 1.292(15)
O4A C6A 1.252(13)
N1B C5B 1.315(14)
N1B C2B 1.324(14)
N1A C2A 1.349(14)
N1C C2C 1.344(14)
N1C C5C 1.350(15)
O3C C1C 1.256(13)
C15 N5 1.448(18)
C15 H15A 0.9600
C15 H15B 0.9600
C15 H15C 0.9600
N3 C7 1.468(16)
N3 C9 1.473(16)
N3 C8 1.480(16)
N3 C10 1.517(15)
N2A C3A 1.300(14)
N2A C4A 1.327(14)
N2C C3C 1.308(15)
N2C C4C 1.319(16)
C2A C3A 1.370(16)
C2A C1A 1.539(16)
C5B C4B 1.379(16)
C5B C6B 1.542(16)
C3A H3A 0.9300
N5 C18 1.467(16)
N5 C16 1.488(16)
N2B C4B 1.321(15)
N2B C3B 1.341(16)
C14 N4 1.499(15)
C14 H14A 0.9600
C14 H14B 0.9600
C14 H14C 0.9600
C2B C3B 1.367(16)
C2B C1B 1.540(16)
C3C C2C 1.387(16)
C3C H3C 0.9300
C2C C1C 1.516(16)
C11 N4 1.475(15)
C11 H11A 0.9600
C11 H11B 0.9600
C11 H11C 0.9600
N4 C13 1.459(15)
C13 H13A 0.9600
C13 H13B 0.9600
C13 H13C 0.9600
C4B H4B 0.9300
C16 H16A 0.9600
C16 H16B 0.9600
C16 H16C 0.9600
C4A H4A 0.9300
C7 H7A 0.9600
C7 H7B 0.9600
C7 H7C 0.9600
C5C C4C 1.392(16)
C5C C6C 1.525(16)
C4C H4C 0.9300
C8 H8A 0.9600
C8 H8B 0.9600
C8 H8C 0.9600
C3B H3B 0.9300
C10 H10A 0.9600
C10 H10B 0.9600
C10 H10C 0.9600
C9 H9A 0.9600
C9 H9B 0.9600
C9 H9C 0.9600
C18 H18A 0.9600
C18 H18B 0.9600
C18 H18C 0.9600
O1 H1 0.83(2)
O1 H2 0.83(2)
O2 H3 0.85(2)
O2 H4 0.84(2)
O3 H6 0.84(2)
O3 H5 0.84(2)
O4 H7 0.838(15)
O4 H8 0.85(11)

loop_
_geom_torsion_atom_site_label_1
_geom_torsion_atom_site_label_2
_geom_torsion_atom_site_label_3
_geom_torsion_atom_site_label_4
_geom_torsion
O1B Eu1 O2A C6A -82.2(8)
O2B Eu1 O2A C6A 148.4(9)
O2C Eu1 O2A C6A 66.1(8)
O1C Eu1 O2A C6A -146.2(8)
O1A Eu1 O2A C6A -10.0(9)
N1C Eu1 O2A C6A 98.2(9)
N1A Eu1 O2A C6A -5.4(8)
N1B Eu1 O2A C6A -145.8(9)
O2A Eu1 O2B C6B 71.1(8)
O1B Eu1 O2B C6B -4.3(9)
O2C Eu1 O2B C6B 154.3(8)
O1C Eu1 O2B C6B -76.3(8)
O1A Eu1 O2B C6B -143.6(7)
N1C Eu1 O2B C6B -139.7(8)
N1A Eu1 O2B C6B 103.9(8)
N1B Eu1 O2B C6B -6.8(8)
O2A Eu1 O1B C1B -85.4(9)
O2B Eu1 O1B C1B -13.5(10)
O2C Eu1 O1B C1B -153.6(8)
O1C Eu1 O1B C1B 61.8(9)
O1A Eu1 O1B C1B 146.2(9)
N1C Eu1 O1B C1B 94.3(9)
N1A Eu1 O1B C1B -148.5(9)
N1B Eu1 O1B C1B -11.1(8)
O2A Eu1 O1C C1C -137.2(8)
O1B Eu1 O1C C1C 156.6(8)
O2B Eu1 O1C C1C -74.0(8)
O2C Eu1 O1C C1C 0.8(9)
O1A Eu1 O1C C1C 77.0(8)
N1C Eu1 O1C C1C 2.1(8)
N1A Eu1 O1C C1C 105.8(9)
N1B Eu1 O1C C1C -137.7(9)
O2A Eu1 O1A C1A 7.6(10)
O1B Eu1 O1A C1A 83.4(9)
O2B Eu1 O1A C1A -128.7(8)
O2C Eu1 O1A C1A -67.3(9)
O1C Eu1 O1A C1A 163.2(9)
N1C Eu1 O1A C1A -132.6(9)
N1A Eu1 O1A C1A 3.0(8)
N1B Eu1 O1A C1A 113.2(9)
O2A Eu1 O2C C6C 161.6(9)
O1B Eu1 O2C C6C -129.0(8)
O2B Eu1 O2C C6C 82.2(8)
O1C Eu1 O2C C6C 5.1(9)
O1A Eu1 O2C C6C -70.3(8)
N1C Eu1 O2C C6C 3.9(8)
N1A Eu1 O2C C6C -134.3(9)
N1B Eu1 O2C C6C 109.2(9)
O2A Eu1 N1B C5B -85.9(8)
O1B Eu1 N1B C5B -179.1(8)
O2B Eu1 N1B C5B -1.3(7)
O2C Eu1 N1B C5B -31.3(10)
O1C Eu1 N1B C5B 93.9(8)
O1A Eu1 N1B C5B 147.9(7)
N1C Eu1 N1B C5B 52.7(8)
N1A Eu1 N1B C5B -128.0(7)
O2A Eu1 N1B C2B 100.3(8)
O1B Eu1 N1B C2B 7.0(7)
O2B Eu1 N1B C2B -175.2(9)
O2C Eu1 N1B C2B 154.8(7)
O1C Eu1 N1B C2B -80.0(8)
O1A Eu1 N1B C2B -25.9(10)
N1C Eu1 N1B C2B -121.1(8)
N1A Eu1 N1B C2B 58.1(9)
C4A C5A N1A C2A 0.2(17)
C6A C5A N1A C2A -178.7(9)
C4A C5A N1A Eu1 176.3(8)
C6A C5A N1A Eu1 -2.7(13)
O2A Eu1 N1A C5A 3.9(8)
O1B Eu1 N1A C5A 96.1(9)
O2B Eu1 N1A C5A -32.7(10)
O2C Eu1 N1A C5A -86.9(9)
O1C Eu1 N1A C5A 147.6(8)
O1A Eu1 N1A C5A 179.8(10)
N1C Eu1 N1A C5A -130.4(9)
N1B Eu1 N1A C5A 50.4(9)
O2A Eu1 N1A C2A 179.8(9)
O1B Eu1 N1A C2A -88.0(8)
O2B Eu1 N1A C2A 143.2(7)
O2C Eu1 N1A C2A 89.0(8)
O1C Eu1 N1A C2A -36.5(10)
O1A Eu1 N1A C2A -4.3(8)
N1C Eu1 N1A C2A 45.5(9)
N1B Eu1 N1A C2A -133.7(8)
O2A Eu1 N1C C2C 143.7(7)
O1B Eu1 N1C C2C -35.7(10)
O2B Eu1 N1C C2C 92.7(8)
O2C Eu1 N1C C2C 179.3(9)
O1C Eu1 N1C C2C 0.4(7)
O1A Eu1 N1C C2C -89.4(8)
N1A Eu1 N1C C2C -135.1(8)
N1B Eu1 N1C C2C 44.2(9)
O2A Eu1 N1C C5C -39.8(10)
O1B Eu1 N1C C5C 140.8(7)
O2B Eu1 N1C C5C -90.7(8)
O2C Eu1 N1C C5C -4.1(7)
O1C Eu1 N1C C5C 177.0(9)
O1A Eu1 N1C C5C 87.1(8)
N1A Eu1 N1C C5C 41.5(9)
N1B Eu1 N1C C5C -139.3(7)
C5A N1A C2A C3A -0.9(16)
Eu1 N1A C2A C3A -177.0(8)
C5A N1A C2A C1A -178.7(10)
Eu1 N1A C2A C1A 5.2(12)
C2B N1B C5B C4B 0.2(15)
Eu1 N1B C5B C4B -173.9(8)
C2B N1B C5B C6B -178.7(9)
Eu1 N1B C5B C6B 7.3(12)
C4A N2A C3A C2A 0.6(17)
N1A C2A C3A N2A 0.6(18)
C1A C2A C3A N2A 178.1(11)
Eu1 O2A C6A O4A -172.8(8)
Eu1 O2A C6A C5A 6.1(13)
N1A C5A C6A O2A -1.9(14)
C4A C5A C6A O2A 179.3(11)
N1A C5A C6A O4A 177.1(10)
C4A C5A C6A O4A -1.7(17)
C5B N1B C2B C3B -1.4(16)
Eu1 N1B C2B C3B 172.6(8)
C5B N1B C2B C1B -177.9(9)
Eu1 N1B C2B C1B -3.9(12)
C4C N2C C3C C2C 0.5(17)
C5C N1C C2C C3C 0.7(15)
Eu1 N1C C2C C3C 177.3(8)
C5C N1C C2C C1C -178.8(9)
Eu1 N1C C2C C1C -2.2(12)
N2C C3C C2C N1C -1.5(17)
N2C C3C C2C C1C 177.9(11)
Eu1 O2B C6B O4B -166.3(8)
Eu1 O2B C6B C5B 12.5(12)
N1B C5B C6B O4B 166.6(10)
C4B C5B C6B O4B -12.2(16)
N1B C5B C6B O2B -12.3(13)
C4B C5B C6B O2B 168.9(10)
C3B N2B C4B C5B -4.0(17)
N1B C5B C4B N2B 2.7(17)
C6B C5B C4B N2B -178.5(10)
Eu1 O1A C1A O3A 176.7(9)
Eu1 O1A C1A C2A -1.6(14)
N1A C2A C1A O3A 179.2(10)
C3A C2A C1A O3A 1.5(17)
N1A C2A C1A O1A -2.4(14)
C3A C2A C1A O1A 180.0(11)
Eu1 O1C C1C O3C 175.6(8)
Eu1 O1C C1C C2C -3.9(13)
N1C C2C C1C O1C 3.8(14)
C3C C2C C1C O1C -175.7(11)
N1C C2C C1C O3C -175.8(10)
C3C C2C C1C O3C 4.8(16)
C3A N2A C4A C5A -1.4(17)
N1A C5A C4A N2A 1.0(19)
C6A C5A C4A N2A 179.8(10)
Eu1 O1B C1B O3B -165.7(9)
Eu1 O1B C1B C2B 13.0(13)
N1B C2B C1B O3B 173.7(10)
C3B C2B C1B O3B -2.6(18)
N1B C2B C1B O1B -5.1(14)
C3B C2B C1B O1B 178.6(11)
C2C N1C C5C C4C 0.9(15)
Eu1 N1C C5C C4C -175.7(7)
C2C N1C C5C C6C -179.0(9)
Eu1 N1C C5C C6C 4.3(12)
C3C N2C C4C C5C 1.3(17)
N1C C5C C4C N2C -2.0(17)
C6C C5C C4C N2C 177.9(11)
C4B N2B C3B C2B 2.7(18)
N1B C2B C3B N2B 0.0(18)
C1B C2B C3B N2B 176.1(11)
Eu1 O2C C6C O4C 178.3(9)
Eu1 O2C C6C C5C -3.1(13)
N1C C5C C6C O4C 177.7(10)
C4C C5C C6C O4C -2.3(17)
N1C C5C C6C O2C -1.0(14)
C4C C5C C6C O2C 179.1(10)
